data_4338416
loop_
_publ_author_name
'Berdonosov, Peter S.'
'Kuznetsova, Elena S.'
'Dolgikh, Valery A.'
'Sobolev, Alexei V.'
'Presniakov, Igor A.'
'Olenev, Andrei V.'
'Rahaman, Badiur'
'Saha-Dasgupta, Tanusri'
'Zakharov, Konstantin V.'
'Zvereva, Elena A.'
'Volkova, Olga S.'
'Vasiliev, Alexander N.'

_publ_section_title
;
 Crystal Structure, Physical Properties, and Electronic and Magnetic
 Structure of the Spin S = (5)/2 Zigzag Chain Compound Bi2Fe(SeO3)2OCl3.
;
_journal_issue 11
_journal_name_full 'Inorganic chemistry'
_journal_page_first 5830
_journal_page_last 5838
_journal_paper_doi 10.1021/ic500706f
_journal_volume 53
_journal_year 2014
_chemical_formula_sum 'Bi2 Cl3 Fe O7 Se2'
_chemical_formula_weight 850.08
_chemical_name_systematic 'dibismuth iron diselenite oxo trichloride'
_space_group_IT_number 11
_symmetry_cell_setting monoclinic
_symmetry_space_group_name_Hall '-P 2yb'
_symmetry_space_group_name_H-M 'P 1 21/m 1'
_atom_sites_solution_primary direct
_atom_sites_solution_secondary difmap
_audit_creation_method SHELXL-97
_cell_angle_alpha 90.00
_cell_angle_beta 107.090(3)
_cell_angle_gamma 90.00
_cell_formula_units_Z 2
_cell_length_a 8.5703(18)
_cell_length_b 7.1374(15)
_cell_length_c 8.6043(19)
_cell_measurement_temperature 90(2)
_cell_volume 503.08(19)
_computing_cell_refinement 'SMART V5.625 (Bruker, 2000)'
_computing_data_collection 'SMART V5.625 (Bruker, 2000)'
_computing_data_reduction 'SAINT V6.32 (Bruker, 2001)'
_computing_publication_material 'SHELXL-97 (Sheldrick, 1997)'
_computing_structure_refinement 'SHELXL-97 (Sheldrick, 1997)'
_computing_structure_solution 'SHELXS-97 (Sheldrick, 1990)'
_diffrn_ambient_temperature 90(2)
_diffrn_measured_fraction_theta_full 0.994
_diffrn_measured_fraction_theta_max 0.994
_diffrn_measurement_device_type 'Bruker APEX II CCD area-detector'
_diffrn_measurement_method 'profile data from \w scans'
_diffrn_radiation_monochromator graphite
_diffrn_radiation_source 'fine-focus sealed tube'
_diffrn_radiation_type MoK\a
_diffrn_radiation_wavelength 0.71073
_diffrn_reflns_av_R_equivalents 0.0735
_diffrn_reflns_av_sigmaI/netI 0.0597
_diffrn_reflns_limit_h_max 11
_diffrn_reflns_limit_h_min -11
_diffrn_reflns_limit_k_max 9
_diffrn_reflns_limit_k_min -9
_diffrn_reflns_limit_l_max 11
_diffrn_reflns_limit_l_min -11
_diffrn_reflns_number 5393
_diffrn_reflns_theta_full 27.31
_diffrn_reflns_theta_max 27.31
_diffrn_reflns_theta_min 2.48
_exptl_absorpt_coefficient_mu 44.355
_exptl_absorpt_correction_T_max 0.6654
_exptl_absorpt_correction_T_min 0.0409
_exptl_absorpt_correction_type analytical
_exptl_absorpt_process_details 'SADABS v2.03 (Bruker, 2003)'
_exptl_crystal_colour 'dark red'
_exptl_crystal_density_diffrn 5.612
_exptl_crystal_density_method 'not measured'
_exptl_crystal_description needle
_exptl_crystal_F_000 734
_exptl_crystal_size_max 0.20
_exptl_crystal_size_mid 0.01
_exptl_crystal_size_min 0.01
_refine_diff_density_max 3.111
_refine_diff_density_min -3.543
_refine_diff_density_rms 0.490
_refine_ls_extinction_method none
_refine_ls_goodness_of_fit_ref 0.999
_refine_ls_matrix_type full
_refine_ls_number_parameters 78
_refine_ls_number_reflns 1214
_refine_ls_number_restraints 18
_refine_ls_restrained_S_all 0.993
_refine_ls_R_factor_all 0.0540
_refine_ls_R_factor_gt 0.0381
_refine_ls_shift/su_max 0.000
_refine_ls_shift/su_mean 0.000
_refine_ls_structure_factor_coef Fsqd
_refine_ls_weighting_details 'calc w=1/[\s^2^(Fo^2^)+(0.0477P)^2^+0.0000P] where P=(Fo^2^+2Fc^2^)/3'
_refine_ls_weighting_scheme calc
_refine_ls_wR_factor_gt 0.0817
_refine_ls_wR_factor_ref 0.0889
_reflns_number_gt 980
_reflns_number_total 1214
_reflns_threshold_expression >2sigma(I)
_cod_data_source_file ic500706f_si_001.cif
_cod_data_source_block shelxl
_cod_depositor_comments 'Adding full bibliography for 4338416.cif.'
_cod_original_sg_symbol_H-M 'P 21/m'
_cod_database_code 4338416

loop_
_symmetry_equiv_pos_as_xyz
'x, y, z'
'-x, y+1/2, -z'
'-x, -y, -z'
'x, -y-1/2, z'

loop_
_atom_site_label
_atom_site_type_symbol
_atom_site_fract_x
_atom_site_fract_y
_atom_site_fract_z
_atom_site_U_iso_or_equiv
_atom_site_adp_type
_atom_site_occupancy
_atom_site_symmetry_multiplicity
_atom_site_calc_flag
_atom_site_refinement_flags
Bi1 Bi 0.79804(7) 0.2500 0.75851(8) 0.00911(18) Uani 1 2 d S
Bi2 Bi 0.72507(7) 0.2500 0.26606(8) 0.00918(19) Uani 1 2 d S
Se1 Se 0.26196(19) 0.2500 0.1778(2) 0.0079(4) Uani 1 2 d S
Se2 Se 0.3918(2) 0.2500 0.7856(2) 0.0080(3) Uani 1 2 d S
Fe Fe 0.5000 0.0000 0.5000 0.0076(5) Uani 1 2 d S
Cl1 Cl 0.9754(5) 0.2500 0.5229(5) 0.0133(9) Uani 1 2 d S
Cl2 Cl 0.8828(3) 0.0153(4) 1.1201(3) 0.0110(6) Uani 1 1 d .
O1 O 0.7040(9) -0.0615(11) 0.6861(10) 0.0091(17) Uani 1 1 d .
O2 O 0.6287(9) -0.0628(11) 0.3443(9) 0.0088(17) Uani 1 1 d U
O3 O 0.6044(14) 0.2500 0.5222(14) 0.010(2) Uani 1 2 d S
O4 O 0.5939(13) 0.2500 0.8743(13) 0.0078(17) Uani 1 2 d SU
O5 O 0.4345(13) 0.2500 0.1261(13) 0.0078(17) Uani 1 2 d SU

loop_
_atom_site_aniso_label
_atom_site_aniso_U_11
_atom_site_aniso_U_22
_atom_site_aniso_U_33
_atom_site_aniso_U_23
_atom_site_aniso_U_13
_atom_site_aniso_U_12
Bi1 0.0058(3) 0.0107(4) 0.0122(3) 0.000 0.0047(2) 0.000
Bi2 0.0075(3) 0.0098(3) 0.0125(3) 0.000 0.0064(3) 0.000
Se1 0.0057(8) 0.0078(8) 0.0111(8) 0.000 0.0040(6) 0.000
Se2 0.0062(8) 0.0096(8) 0.0103(8) 0.000 0.0058(6) 0.000
Fe 0.0048(10) 0.0098(12) 0.0101(12) 0.0009(9) 0.0050(9) 0.0001(9)
Cl1 0.0067(19) 0.016(2) 0.019(2) 0.000 0.0064(17) 0.000
Cl2 0.0095(13) 0.0112(15) 0.0154(15) -0.0009(11) 0.0084(11) 0.0001(11)
O1 0.010(4) 0.009(4) 0.011(4) 0.002(3) 0.007(3) -0.001(3)
O2 0.009(2) 0.008(2) 0.010(2) -0.0003(17) 0.0043(17) -0.0018(17)
O3 0.007(6) 0.011(6) 0.012(6) 0.000 0.002(5) 0.000
O4 0.007(2) 0.009(2) 0.008(2) 0.000 0.0034(13) 0.000
O5 0.007(2) 0.009(2) 0.008(2) 0.000 0.0034(13) 0.000

loop_
_atom_type_symbol
_atom_type_description
_atom_type_scat_dispersion_real
_atom_type_scat_dispersion_imag
_atom_type_scat_source
Bi Bi -4.1077 10.2566 'International Tables Vol C Tables 4.2.6.8 and 6.1.1.4'
Se Se -0.0929 2.2259 'International Tables Vol C Tables 4.2.6.8 and 6.1.1.4'
O O 0.0106 0.0060 'International Tables Vol C Tables 4.2.6.8 and 6.1.1.4'
Cl Cl 0.1484 0.1585 'International Tables Vol C Tables 4.2.6.8 and 6.1.1.4'
Fe Fe 0.3463 0.8444 'International Tables Vol C Tables 4.2.6.8 and 6.1.1.4'

loop_
_geom_angle_atom_site_label_1
_geom_angle_atom_site_label_2
_geom_angle_atom_site_label_3
_geom_angle
_geom_angle_site_symmetry_1
_geom_angle_site_symmetry_3
O3 Bi1 O4 86.3(4) . .
O3 Bi1 O1 69.9(2) . .
O4 Bi1 O1 82.5(2) . .
O3 Bi1 O1 69.85(19) . 4_565
O4 Bi1 O1 82.5(2) . 4_565
O1 Bi1 O1 137.6(4) . 4_565
O3 Bi1 Cl1 76.2(3) . .
O4 Bi1 Cl1 162.5(3) . .
O1 Bi1 Cl1 91.38(19) . .
O1 Bi1 Cl1 91.38(19) 4_565 .
O5 Bi2 O2 76.4(2) . .
O5 Bi2 O2 76.4(2) . 4_565
O2 Bi2 O2 123.1(4) . 4_565
O5 Bi2 Cl1 153.6(3) . .
O2 Bi2 Cl1 91.51(18) . .
O2 Bi2 Cl1 91.51(18) 4_565 .
O5 Bi2 Cl2 110.6(2) . 4_564
O2 Bi2 Cl2 156.99(19) . 4_564
O2 Bi2 Cl2 79.83(19) 4_565 4_564
Cl1 Bi2 Cl2 89.68(9) . 4_564
O5 Bi2 Cl2 110.6(2) . 1_554
O2 Bi2 Cl2 79.82(19) . 1_554
O2 Bi2 Cl2 156.99(19) 4_565 1_554
Cl1 Bi2 Cl2 89.68(9) . 1_554
Cl2 Bi2 Cl2 77.20(12) 4_564 1_554
O5 Bi2 O3 79.7(4) . .
O2 Bi2 O3 63.27(18) . .
O2 Bi2 O3 63.27(18) 4_565 .
Cl1 Bi2 O3 73.9(3) . .
Cl2 Bi2 O3 138.53(10) 4_564 .
Cl2 Bi2 O3 138.53(10) 1_554 .
O5 Se1 O1 101.1(3) . 3_656
O5 Se1 O1 101.1(3) . 2_656
O1 Se1 O1 100.4(5) 3_656 2_656
O4 Se2 O2 101.0(3) . 3_656
O4 Se2 O2 101.0(3) . 2_656
O2 Se2 O2 102.2(5) 3_656 2_656
O3 Fe O3 180.0 3_656 .
O3 Fe O2 93.2(4) 3_656 .
O3 Fe O2 86.8(4) . .
O3 Fe O2 86.8(4) 3_656 3_656
O3 Fe O2 93.2(4) . 3_656
O2 Fe O2 179.999(1) . 3_656
O3 Fe O1 81.9(4) 3_656 3_656
O3 Fe O1 98.1(4) . 3_656
O2 Fe O1 92.1(3) . 3_656
O2 Fe O1 87.9(3) 3_656 3_656
O3 Fe O1 98.1(4) 3_656 .
O3 Fe O1 81.9(4) . .
O2 Fe O1 87.9(3) . .
O2 Fe O1 92.1(3) 3_656 .
O1 Fe O1 179.999(1) 3_656 .
Bi2 Cl1 Bi1 97.17(13) . .
Se1 O1 Fe 128.7(4) 3_656 .
Se1 O1 Bi1 124.4(4) 3_656 .
Fe O1 Bi1 98.6(3) . .
Se2 O2 Fe 129.3(4) 3_656 .
Se2 O2 Bi2 119.4(4) 3_656 .
Fe O2 Bi2 105.3(3) . .
Fe O3 Fe 128.6(6) 2_656 .
Fe O3 Bi1 106.5(3) 2_656 .
Fe O3 Bi1 106.5(3) . .
Fe O3 Bi2 101.1(4) 2_656 .
Fe O3 Bi2 101.1(4) . .
Bi1 O3 Bi2 112.8(4) . .
Se2 O4 Bi1 129.2(6) . .
Se1 O5 Bi2 136.9(6) . .

loop_
_geom_bond_atom_site_label_1
_geom_bond_atom_site_label_2
_geom_bond_distance
_geom_bond_site_symmetry_2
Bi1 O3 2.214(11) .
Bi1 O4 2.253(11) .
Bi1 O1 2.384(8) .
Bi1 O1 2.384(8) 4_565
Bi1 Cl1 2.869(4) .
Bi2 O5 2.427(11) .
Bi2 O2 2.539(8) .
Bi2 O2 2.539(8) 4_565
Bi2 Cl1 2.589(4) .
Bi2 Cl2 2.685(3) 4_564
Bi2 Cl2 2.685(3) 1_554
Bi2 O3 2.696(12) .
Se1 O5 1.665(11) .
Se1 O1 1.751(8) 3_656
Se1 O1 1.751(8) 2_656
Se2 O4 1.675(11) .
Se2 O2 1.718(8) 3_656
Se2 O2 1.718(8) 2_656
Fe O3 1.980(5) 3_656
Fe O3 1.980(5) .
Fe O2 2.020(8) .
Fe O2 2.020(8) 3_656
Fe O1 2.041(8) 3_656
Fe O1 2.041(8) .
Cl2 Bi2 2.685(3) 1_556
O1 Se1 1.751(8) 3_656
O2 Se2 1.718(8) 3_656
O3 Fe 1.980(5) 2_656
